data_7217320
loop_
_publ_author_name
'Kitada, Nobuo'
'Ishida, Takayuki'

_publ_section_title
;
 Polymeric one- and two-dimensional copper(i) iodide complexes showing
 photoluminescence tunable by azaaromatic ligands
;
_journal_issue 34
_journal_name_full CrystEngComm
_journal_page_first 8035
_journal_paper_doi 10.1039/C4CE01231C
_journal_volume 16
_journal_year 2014
_chemical_formula_moiety 'C6 H8 Cu2 I2 N2'
_chemical_formula_sum 'C6 H8 Cu2 I2 N2'
_chemical_formula_weight 489.04
_space_group_IT_number 54
_symmetry_cell_setting orthorhombic
_symmetry_Int_Tables_number 54
_symmetry_space_group_name_Hall '-P 2a 2ac'
_symmetry_space_group_name_H-M 'P c c a'
_atom_sites_solution_hydrogens geom
_atom_sites_solution_primary direct
_atom_sites_solution_secondary difmap
_cell_angle_alpha 90.0000
_cell_angle_beta 90.0000
_cell_angle_gamma 90.0000
_cell_formula_units_Z 4
_cell_length_a 14.8105(6)
_cell_length_b 10.1034(6)
_cell_length_c 6.8817(3)
_cell_measurement_reflns_used 10766
_cell_measurement_temperature 293
_cell_measurement_theta_max 25.02
_cell_measurement_theta_min 2.96
_cell_volume 1029.75(9)
_computing_cell_refinement 'RAPID AUTO'
_computing_data_collection 'RAPID AUTO (Rigaku)'
_computing_data_reduction 'RAPID AUTO'
_computing_molecular_graphics 'CrystalStructure 4.0'
_computing_publication_material 'CrystalStructure 4.0 (Rigaku, 2010)'
_computing_structure_refinement 'CRYSTALS (Carruthers, et al., 1999)'
_computing_structure_solution 'SIR2004 (Burla, et al., 2005)'
_diffrn_ambient_temperature 293
_diffrn_detector_area_resol_mean 10.000
_diffrn_measured_fraction_theta_full 0.999
_diffrn_measured_fraction_theta_max 0.999
_diffrn_measurement_device_type 'Rigaku R-AXIS RAPID'
_diffrn_measurement_method \w
_diffrn_radiation_type 'Mo K\a'
_diffrn_radiation_wavelength 0.71073
_diffrn_reflns_av_R_equivalents 0.0662
_diffrn_reflns_limit_h_max 19
_diffrn_reflns_limit_h_min -19
_diffrn_reflns_limit_k_max 13
_diffrn_reflns_limit_k_min -13
_diffrn_reflns_limit_l_max 8
_diffrn_reflns_limit_l_min -8
_diffrn_reflns_number 8846
_diffrn_reflns_theta_full 27.47
_diffrn_reflns_theta_max 27.45
_diffrn_standards_number 0
_exptl_absorpt_coefficient_mu 10.077
_exptl_absorpt_correction_T_max 0.365
_exptl_absorpt_correction_T_min 0.104
_exptl_absorpt_correction_type numerical
_exptl_absorpt_process_details 'NUMABS (Rigaku, 1999)'
_exptl_crystal_colour yellow
_exptl_crystal_density_diffrn 3.154
_exptl_crystal_density_method 'not measured'
_exptl_crystal_description prism
_exptl_crystal_F_000 888.00
_exptl_crystal_size_max 0.550
_exptl_crystal_size_mid 0.300
_exptl_crystal_size_min 0.100
_refine_diff_density_max 1.320
_refine_diff_density_min -1.060
_refine_ls_extinction_coef 36(5)
_refine_ls_extinction_method 'Larson (1970) Crystallographic Computing eq. 22'
_refine_ls_goodness_of_fit_ref 1.052
_refine_ls_hydrogen_treatment constr
_refine_ls_number_parameters 66
_refine_ls_number_reflns 1154
_refine_ls_R_factor_gt 0.0307
_refine_ls_shift/su_max 0.000
_refine_ls_structure_factor_coef F
_refine_ls_weighting_details 'w = 1/[0.0020Fo^2^ + 1.0000\s(Fo^2^)]'
_refine_ls_weighting_scheme calc
_refine_ls_wR_factor_ref 0.0549
_reflns_number_gt 1090
_reflns_number_total 1183
_reflns_threshold_expression F>2.0\s(F)
_cod_data_source_file c4ce01231c1.cif
_cod_data_source_block '[Cu2I2(4,6-dmpm)]n'
_cod_database_code 7217320

loop_
_symmetry_equiv_pos_site_id
_symmetry_equiv_pos_as_xyz
1 +X,+Y,+Z
2 1/2-X,+Y,1/2+Z
3 +X,-Y,1/2+Z
4 1/2-X,-Y,+Z
5 -X,-Y,-Z
6 1/2+X,-Y,1/2-Z
7 -X,+Y,1/2-Z
8 1/2+X,+Y,-Z

loop_
_atom_site_label
_atom_site_type_symbol
_atom_site_fract_x
_atom_site_fract_y
_atom_site_fract_z
_atom_site_U_iso_or_equiv
_atom_site_adp_type
_atom_site_occupancy
_atom_site_symmetry_multiplicity
_atom_site_calc_flag
_atom_site_refinement_flags
I1 I 0.34472(2) 0.35078(3) 0.82830(4) 0.02501(15) Uani 1.0 8 d .
Cu1 Cu 0.32477(4) 0.40087(7) 0.44891(9) 0.0339(2) Uani 1.0 8 d .
N1 N 0.4277(3) 0.2880(4) 0.3264(5) 0.0242(9) Uani 1.0 8 d .
C1 C 0.500000(10) 0.3481(6) 0.250000(10) 0.0292(17) Uani 1.0 4 d .
C2 C 0.4284(4) 0.1566(5) 0.3268(6) 0.0257(12) Uani 1.0 8 d .
C3 C 0.500000(10) 0.0854(6) 0.250000(10) 0.0302(15) Uani 1.0 4 d .
C4 C 0.3472(4) 0.0862(6) 0.4067(10) 0.0385(15) Uani 1.0 8 d .
H1 H 0.5000 0.4402 0.2500 0.0351 Uiso 1.0 4 calc R
H2 H 0.5000 -0.0066 0.2500 0.0362 Uiso 1.0 4 calc R
H3 H 0.3510 -0.0062 0.3752 0.0463 Uiso 1.0 8 calc R
H4 H 0.3447 0.0967 0.5452 0.0463 Uiso 1.0 8 calc R
H5 H 0.2937 0.1230 0.3494 0.0462 Uiso 1.0 8 calc R

loop_
_atom_site_aniso_label
_atom_site_aniso_U_11
_atom_site_aniso_U_22
_atom_site_aniso_U_33
_atom_site_aniso_U_12
_atom_site_aniso_U_13
_atom_site_aniso_U_23
I1 0.0255(3) 0.0270(3) 0.0226(3) 0.00087(9) 0.00025(8) -0.00016(9)
Cu1 0.0312(4) 0.0350(5) 0.0354(4) 0.0023(3) 0.0047(3) 0.0014(3)
N1 0.0223(17) 0.027(2) 0.0236(16) -0.0000(14) -0.0005(12) -0.0009(12)
C1 0.023(3) 0.026(4) 0.039(4) 0.0000 0.000(3) 0.0000
C2 0.022(3) 0.026(3) 0.029(3) -0.0000(15) -0.0020(16) 0.0009(14)
C3 0.026(3) 0.023(3) 0.041(4) 0.0000 -0.002(3) 0.0000
C4 0.037(3) 0.024(3) 0.055(4) -0.0047(17) 0.013(2) -0.002(3)

loop_
_atom_type_symbol
_atom_type_description
_atom_type_scat_dispersion_real
_atom_type_scat_dispersion_imag
_atom_type_scat_source
Cu Cu 0.320 1.265
;
International Tables for Crystallography
(1992, Vol. C, Tables 4.2.6.8 and 6.1.1.4)
;
I I -0.474 1.812
;
International Tables for Crystallography
(1992, Vol. C, Tables 4.2.6.8 and 6.1.1.4)
;
C C 0.003 0.002
;
International Tables for Crystallography
(1992, Vol. C, Tables 4.2.6.8 and 6.1.1.4)
;
H H 0.000 0.000
;
International Tables for Crystallography
(1992, Vol. C, Table 6.1.1.4)
;
N N 0.006 0.003
;
International Tables for Crystallography
(1992, Vol. C, Tables 4.2.6.8 and 6.1.1.4)
;

loop_
_geom_angle_atom_site_label_1
_geom_angle_atom_site_label_2
_geom_angle_atom_site_label_3
_geom_angle
_geom_angle_publ_flag
_geom_angle_site_symmetry_1
_geom_angle_site_symmetry_3
Cu1 I1 Cu1 99.34(2) yes . 2_555
Cu1 I1 Cu1 96.53(3) yes . 3_565
Cu1 I1 Cu1 67.84(2) yes 2_555 3_565
I1 Cu1 I1 111.61(3) yes . 2_554
I1 Cu1 I1 118.08(3) yes . 3_564
I1 Cu1 Cu1 102.05(3) yes . 4_565
I1 Cu1 N1 102.16(9) yes . .
I1 Cu1 I1 100.65(3) yes 2_554 3_564
I1 Cu1 Cu1 55.563(19) yes 2_554 4_565
I1 Cu1 N1 117.05(10) yes 2_554 .
I1 Cu1 Cu1 56.60(2) yes 3_564 4_565
I1 Cu1 N1 108.01(11) yes 3_564 .
Cu1 Cu1 N1 155.56(10) yes 4_565 .
Cu1 N1 C1 119.7(4) yes . .
Cu1 N1 C2 123.6(3) yes . .
C1 N1 C2 116.6(4) yes . .
N1 C1 N1 126.0(5) yes . 7_655
N1 C2 C3 121.7(5) yes . .
N1 C2 C4 117.9(4) yes . .
C3 C2 C4 120.4(5) yes . .
C2 C3 C2 117.5(5) yes . 7_655
N1 C1 H1 116.985 no . .
N1 C1 H1 116.985 no 7_655 .
C2 C3 H2 121.265 no . .
C2 C3 H2 121.265 no 7_655 .
C2 C4 H3 109.292 no . .
C2 C4 H4 110.018 no . .
C2 C4 H5 109.187 no . .
H3 C4 H4 109.446 no . .
H3 C4 H5 109.439 no . .
H4 C4 H5 109.444 no . .

loop_
_geom_bond_atom_site_label_1
_geom_bond_atom_site_label_2
_geom_bond_distance
_geom_bond_publ_flag
_geom_bond_site_symmetry_2
I1 Cu1 2.6758(7) yes .
I1 Cu1 2.6919(7) yes 2_555
I1 Cu1 2.6594(8) yes 3_565
Cu1 Cu1 2.9862(10) yes 4_565
Cu1 N1 2.082(4) yes .
N1 C1 1.339(5) yes .
N1 C2 1.327(6) yes .
C2 C3 1.385(6) yes .
C2 C4 1.502(7) yes .
C1 H1 0.930 no .
C3 H2 0.930 no .
C4 H3 0.960 no .
C4 H4 0.960 no .
C4 H5 0.960 no .

loop_
_geom_contact_atom_site_label_1
_geom_contact_atom_site_label_2
_geom_contact_distance
_geom_contact_publ_flag
_geom_contact_site_symmetry_2
Cu1 C4 3.210(6) no .
N1 C2 2.723(6) no 7_655
C1 C2 2.269(7) no 7_655
C1 C3 2.654(9) no .
C3 C4 2.507(6) no 7_655
C4 C4 3.365(8) no 4_555
I1 H1 3.1687 no 3_565
I1 H4 3.2230 no .
I1 H5 3.0852 no 2_555
Cu1 H1 2.9608 no .
Cu1 H4 3.1580 no .
Cu1 H5 2.9265 no .
N1 H2 3.2067 no .
N1 H3 3.1989 no .
N1 H4 2.7411 no .
N1 H5 2.5969 no .
C1 H2 3.5840 no .
C2 H1 3.1000 no .
C3 H1 3.5840 no .
C3 H3 2.5429 no .
C3 H3 2.5429 no 7_655
C3 H4 3.0710 no .
C3 H4 3.0710 no 7_655
C3 H5 3.1547 no .
C3 H5 3.1547 no 7_655
C4 H2 2.6766 no .
H2 H3 2.3685 no .
H2 H3 2.3685 no 7_655
H2 H4 3.2414 no .
H2 H4 3.2414 no 7_655
H2 H5 3.3945 no .
H2 H5 3.3945 no 7_655
H4 H5 2.9415 no 2_555
I1 H3 3.4978 no 3_555
C2 H2 3.4499 no 3_555
C2 H4 3.4411 no 3_554
C3 H2 3.5318 no 3_554
C3 H2 3.5318 no 3_555
C3 H3 3.4871 no 3_554
C3 H3 3.4871 no 5_656
C3 H4 3.2653 no 3_554
C3 H4 3.2653 no 5_656
C4 H2 3.3692 no 3_555
C4 H3 3.3249 no 3_555
C4 H3 3.0529 no 4_555
C4 H4 3.0988 no 3_554
C4 H4 3.5212 no 4_555
C4 H5 2.9955 no 4_555
H1 I1 3.1687 no 5_666
H2 C2 3.4499 no 3_554
H2 C2 3.4499 no 5_656
H2 C3 3.5318 no 3_554
H2 C3 3.5318 no 3_555
H2 C4 3.3692 no 3_554
H2 C4 3.3692 no 5_656
H2 H2 3.4434 no 3_554
H2 H2 3.4434 no 3_555
H2 H3 3.3964 no 3_554
H2 H3 3.3964 no 5_656
H2 H4 2.8469 no 3_554
H2 H4 2.8469 no 5_656
H3 I1 3.4978 no 3_554
H3 C3 3.4871 no 3_555
H3 C4 3.3249 no 3_554
H3 C4 3.0529 no 4_555
H3 H2 3.3964 no 3_555
H3 H3 3.4431 no 3_554
H3 H3 3.4431 no 3_555
H3 H3 2.9955 no 4_555
H3 H4 2.4500 no 3_554
H3 H4 3.2569 no 4_555
H3 H5 3.5729 no 3_555
H3 H5 2.4527 no 4_555
H4 C2 3.4411 no 3_555
H4 C3 3.2653 no 3_555
H4 C4 3.0988 no 3_555
H4 C4 3.5212 no 4_555
H4 H2 2.8469 no 3_555
H4 H3 2.4500 no 3_555
H4 H3 3.2569 no 4_555
H4 H4 3.4179 no 4_555
H4 H5 3.1431 no 3_555
H4 H5 3.3071 no 4_555
H5 C4 2.9955 no 4_555
H5 H3 3.5729 no 3_554
H5 H3 2.4527 no 4_555
H5 H4 3.1431 no 3_554
H5 H4 3.3071 no 4_555
H5 H5 2.8011 no 4_555

loop_
_geom_torsion_atom_site_label_1
_geom_torsion_atom_site_label_2
_geom_torsion_atom_site_label_3
_geom_torsion_atom_site_label_4
_geom_torsion
_geom_torsion_publ_flag
_geom_torsion_site_symmetry_1
_geom_torsion_site_symmetry_3
_geom_torsion_site_symmetry_4
Cu1 I1 Cu1 I1 176.66(3) no . 2_555 2_555
Cu1 I1 Cu1 I1 -57.21(3) no . 2_555 4_565
Cu1 I1 Cu1 Cu1 -93.298(19) no . 2_555 3_565
Cu1 I1 Cu1 N1 59.49(4) no . 2_555 2_555
Cu1 I1 Cu1 I1 -29.44(3) no 2_555 . 2_554
Cu1 I1 Cu1 I1 86.45(3) no 2_555 . 3_564
Cu1 I1 Cu1 Cu1 28.06(3) no 2_555 . 4_565
Cu1 I1 Cu1 N1 -155.29(3) no 2_555 . .
Cu1 I1 Cu1 I1 -176.47(3) no . 3_565 3_565
Cu1 I1 Cu1 I1 61.87(3) no . 3_565 4_565
Cu1 I1 Cu1 Cu1 97.455(17) no . 3_565 2_555
Cu1 I1 Cu1 N1 -61.34(3) no . 3_565 3_565
Cu1 I1 Cu1 I1 -97.97(3) no 3_565 . 2_554
Cu1 I1 Cu1 I1 17.91(3) no 3_565 . 3_564
Cu1 I1 Cu1 Cu1 -40.48(3) no 3_565 . 4_565
Cu1 I1 Cu1 N1 136.18(3) no 3_565 . .
Cu1 I1 Cu1 I1 86.08(3) no 2_555 3_565 3_565
Cu1 I1 Cu1 I1 -35.59(2) no 2_555 3_565 4_565
Cu1 I1 Cu1 N1 -158.80(3) no 2_555 3_565 3_565
Cu1 I1 Cu1 I1 -90.04(3) no 3_565 2_555 2_555
Cu1 I1 Cu1 I1 36.09(2) no 3_565 2_555 4_565
Cu1 I1 Cu1 N1 152.79(4) no 3_565 2_555 2_555
I1 Cu1 Cu1 I1 7.76(3) no . 4_565 4_565
I1 Cu1 Cu1 I1 115.83(3) no . 4_565 3_564
I1 Cu1 Cu1 I1 -108.07(3) no . 4_565 2_554
I1 Cu1 Cu1 N1 -164.3(3) no . 4_565 4_565
I1 Cu1 N1 C1 -108.98(19) no . . .
I1 Cu1 N1 C2 67.7(3) no . . .
I1 Cu1 Cu1 I1 115.83(3) no 2_554 4_565 4_565
I1 Cu1 Cu1 I1 -136.09(3) no 2_554 4_565 3_564
I1 Cu1 Cu1 N1 -56.24(8) no 2_554 4_565 4_565
I1 Cu1 N1 C1 128.81(18) no 2_554 . .
I1 Cu1 N1 C2 -54.5(3) no 2_554 . .
I1 Cu1 Cu1 I1 -108.07(3) no 3_564 4_565 4_565
I1 Cu1 Cu1 I1 136.09(3) no 3_564 4_565 2_554
I1 Cu1 Cu1 N1 79.86(8) no 3_564 4_565 4_565
I1 Cu1 N1 C1 16.2(3) no 3_564 . .
I1 Cu1 N1 C2 -167.07(19) no 3_564 . .
Cu1 Cu1 N1 C1 63.1(4) no 4_565 . .
Cu1 Cu1 N1 C2 -120.2(3) no 4_565 . .
N1 Cu1 Cu1 I1 -164.3(3) no . 4_565 4_565
N1 Cu1 Cu1 I1 -56.2(3) no . 4_565 3_564
N1 Cu1 Cu1 I1 79.9(3) no . 4_565 2_554
N1 Cu1 Cu1 N1 23.6(3) no . 4_565 4_565
Cu1 N1 C1 N1 177.29(8) no . . 7_655
Cu1 N1 C2 C3 -177.5(3) no . . .
Cu1 N1 C2 C4 4.8(5) no . . .
C1 N1 C2 C3 -0.7(5) no . . .
C1 N1 C2 C4 -178.4(3) no . . .
C2 N1 C1 N1 0.4(4) no . . 7_655
N1 C2 C3 C2 0.4(5) no . . 7_655
C4 C2 C3 C2 178.0(4) no . . 7_655
